data_7017673
loop_
_publ_author_name
'Daniels, Daisy P.'
'Deacon, Glen B.'
'Harakat, Dominique'
'Jaroschik, Florian'
'Junk, Peter C.'

_publ_section_title
;
 Synthesis and characterisation of alkaline earth
 bis(diphenylphosphano)metallocene complexes and heterobimetallic alkaline
 earth metal/platinum(II) complexes [Ae(thf)(x)(\h5-C5H4PPh2)2Pt(Me)2] (Ae
 = Ca, Sr, Ba).
;
_journal_issue 1
_journal_name_full 'Dalton transactions (Cambridge, England : 2003)'
_journal_page_first 267
_journal_page_last 277
_journal_paper_doi 10.1039/c1dt11324k
_journal_volume 41
_journal_year 2012
_chemical_formula_moiety 'C52 H66 Ba O4 P2 Pt'
_chemical_formula_sum 'C52 H66 Ba O4 P2 Pt'
_chemical_formula_weight 1149.42
_chemical_name_common 1
_chemical_name_systematic
;
?
;
_space_group_IT_number 2
_symmetry_cell_setting triclinic
_symmetry_space_group_name_Hall '-P 1'
_symmetry_space_group_name_H-M 'P -1'
_atom_sites_solution_hydrogens geom
_atom_sites_solution_primary direct
_atom_sites_solution_secondary difmap
_audit_creation_method SHELXL-97
_cell_angle_alpha 68.8400(10)
_cell_angle_beta 81.1030(10)
_cell_angle_gamma 75.6370(10)
_cell_formula_units_Z 6
_cell_length_a 13.2232(3)
_cell_length_b 22.8323(6)
_cell_length_c 26.7122(7)
_cell_measurement_reflns_used 123721
_cell_measurement_temperature 123
_cell_measurement_theta_max 27.50
_cell_measurement_theta_min 1.04
_cell_volume 7267.0(3)
_computing_cell_refinement 'Bruker SMART (Bruker)'
_computing_data_collection 'Bruker SMART (Bruker)'
_computing_data_reduction 'Bruker SMART (Bruker)'
_computing_molecular_graphics 'X-Seed (Barbour, 1999)'
_computing_publication_material 'CIFTAB (Sheldrick, 1997)'
_computing_structure_refinement 'SHELXL-97 (Sheldrick, 1997)'
_computing_structure_solution 'SHELXS-97 (Sheldrick, 1990)'
_diffrn_ambient_temperature 123
_diffrn_measured_fraction_theta_full 0.987
_diffrn_measured_fraction_theta_max 0.987
_diffrn_measurement_device_type 'Bruker X8 Apex II CCD'
_diffrn_measurement_method 'phi and omega scans'
_diffrn_radiation_monochromator graphite
_diffrn_radiation_source 'fine-focus sealed tube'
_diffrn_radiation_type MoK\a
_diffrn_radiation_wavelength 0.71073
_diffrn_reflns_av_R_equivalents 0.0678
_diffrn_reflns_av_sigmaI/netI 0.0829
_diffrn_reflns_limit_h_max 16
_diffrn_reflns_limit_h_min -17
_diffrn_reflns_limit_k_max 29
_diffrn_reflns_limit_k_min -29
_diffrn_reflns_limit_l_max 34
_diffrn_reflns_limit_l_min -34
_diffrn_reflns_number 123721
_diffrn_reflns_theta_full 27.50
_diffrn_reflns_theta_max 27.50
_diffrn_reflns_theta_min 1.04
_exptl_absorpt_coefficient_mu 3.801
_exptl_absorpt_correction_T_max 0.5169
_exptl_absorpt_correction_T_min 0.4500
_exptl_absorpt_correction_type multi-scan
_exptl_absorpt_process_details SADABS
_exptl_crystal_colour Colourless
_exptl_crystal_density_diffrn 1.576
_exptl_crystal_density_method 'not measured'
_exptl_crystal_description Prism
_exptl_crystal_F_000 3444
_exptl_crystal_size_max 0.25
_exptl_crystal_size_mid 0.20
_exptl_crystal_size_min 0.20
_refine_diff_density_max 2.035
_refine_diff_density_min -1.165
_refine_diff_density_rms 0.162
_refine_ls_extinction_coef none
_refine_ls_goodness_of_fit_ref 1.017
_refine_ls_hydrogen_treatment constr
_refine_ls_matrix_type fullcycle
_refine_ls_number_parameters 1627
_refine_ls_number_reflns 32973
_refine_ls_number_restraints 0
_refine_ls_restrained_S_all 1.017
_refine_ls_R_factor_all 0.0848
_refine_ls_R_factor_gt 0.0415
_refine_ls_shift/su_max 0.000
_refine_ls_shift/su_mean 0.000
_refine_ls_structure_factor_coef Fsqd
_refine_ls_weighting_details 'calc w=1/[\s^2^(Fo^2^)+(0.0302P)^2^+0.0000P] where P=(Fo^2^+2Fc^2^)/3'
_refine_ls_weighting_scheme calc
_refine_ls_wR_factor_gt 0.0737
_refine_ls_wR_factor_ref 0.0880
_reflns_number_gt 21958
_reflns_number_total 32973
_reflns_threshold_expression >2sigma(I)
_cod_data_source_file c1dt11324k.txt
_cod_data_source_block 11b.CIF
_cod_depositor_comments
;
The following automatic conversions were performed:

'_exptl_absorpt_correction_type' value 'Multi-scan' changed to
'multi-scan' according to
/home/saulius/struct/CIF-dictionaries/cif_core.dic dictionary named
'cif_core.dic' version 2.4.1 from 2010-06-29.

Automatic conversion script
Id: cif_fix_values 1715 2011-07-08 13:25:40Z adriana 
;
_cod_original_cell_volume 7267.1(3)
_cod_original_sg_symbol_H-M P-1
_cod_database_code 7017673

loop_
_symmetry_equiv_pos_as_xyz
'x, y, z'
'-x, -y, -z'

loop_
_atom_site_label
_atom_site_type_symbol
_atom_site_fract_x
_atom_site_fract_y
_atom_site_fract_z
_atom_site_U_iso_or_equiv
_atom_site_adp_type
_atom_site_occupancy
_atom_site_symmetry_multiplicity
_atom_site_calc_flag
_atom_site_refinement_flags
Pt1 Pt 0.589970(15) 0.106310(10) 0.337670(8) 0.020 Uani 1 1 d .
Pt1A Pt 0.790830(15) 0.229300(9) -0.000620(8) 0.016 Uani 1 1 d .
Pt1B Pt 0.892090(16) 0.446650(10) -0.332830(8) 0.020 Uani 1 1 d .
Ba1 Ba 0.36054(2) 0.027700(15) 0.236850(13) 0.020 Uani 1 1 d .
Ba2 Ba 1.04340(2) 0.303530(14) 0.090800(12) 0.018 Uani 1 1 d .
Ba3 Ba 0.68769(2) 0.335770(16) -0.412490(13) 0.022 Uani 1 1 d .
P1 P 0.64102(10) 0.01446(6) 0.31485(6) 0.019 Uani 1 1 d .
P1A P 0.75298(10) 0.31948(6) 0.02421(5) 0.016 Uani 1 1 d .
P1B P 0.71891(10) 0.44183(6) -0.31182(5) 0.019 Uani 1 1 d .
P2 P 0.41329(10) 0.11122(6) 0.35164(5) 0.018 Uani 1 1 d .
P2A P 0.96912(10) 0.21815(6) -0.01665(5) 0.017 Uani 1 1 d .
P2B P 0.95944(10) 0.35139(6) -0.34960(5) 0.019 Uani 1 1 d .
O1 O 0.4342(3) 0.06617(19) 0.13067(15) 0.035 Uani 1 1 d .
O1A O 0.9476(3) 0.27703(18) 0.19499(15) 0.034 Uani 1 1 d .
O1B O 0.5376(3) 0.27214(18) -0.34584(15) 0.030 Uani 1 1 d .
O2 O 0.2635(3) -0.02493(17) 0.17991(15) 0.030 Uani 1 1 d .
O2A O 1.1039(3) 0.37805(18) 0.13990(15) 0.032 Uani 1 1 d .
O2B O 0.6023(3) 0.2880(2) -0.47418(16) 0.039 Uani 1 1 d .
O3 O 0.1992(3) -0.02507(19) 0.30055(15) 0.035 Uani 1 1 d .
O3A O 1.2358(3) 0.33210(18) 0.04598(16) 0.035 Uani 1 1 d .
O3B O 0.7721(3) 0.38682(19) -0.51506(15) 0.042 Uani 1 1 d .
O4 O -0.0248(3) -0.1230(2) 0.60293(18) 0.051 Uani 1 1 d .
O4A O 0.3519(3) 0.1833(2) -0.04711(18) 0.053 Uani 1 1 d .
O4B O 0.6622(3) 0.58635(19) -0.79436(16) 0.041 Uani 1 1 d .
C1 C 0.5869(4) -0.0505(2) 0.2512(2) 0.023 Uani 1 1 d .
H1 H 0.6342 -0.0368 0.2221 0.028 Uiso 1 1 calc R
C1A C 0.9861(4) 0.1824(2) 0.0934(2) 0.019 Uani 1 1 d .
H1A H 0.9147 0.1840 0.1013 0.023 Uiso 1 1 calc R
C1B C 0.5486(4) 0.4237(3) -0.3572(2) 0.027 Uani 1 1 d .
H1B H 0.5146 0.4020 -0.3252 0.032 Uiso 1 1 calc R
C2 C 0.5268(4) -0.0953(2) 0.2575(2) 0.025 Uani 1 1 d .
H2 H 0.5261 -0.1160 0.2334 0.030 Uiso 1 1 calc R
C2A C 1.0608(4) 0.1590(2) 0.1316(2) 0.023 Uani 1 1 d .
H2A H 1.0482 0.1422 0.1688 0.028 Uiso 1 1 calc R
C2B C 0.5093(4) 0.4467(3) -0.4075(2) 0.028 Uani 1 1 d .
H2B H 0.4459 0.4423 -0.4152 0.033 Uiso 1 1 calc R
C3 C 0.4668(4) -0.1033(2) 0.3075(2) 0.024 Uani 1 1 d .
H3 H 0.4207 -0.1311 0.3222 0.029 Uiso 1 1 calc R
C3A C 1.1594(4) 0.1656(2) 0.1030(2) 0.024 Uani 1 1 d .
H3A H 1.2231 0.1544 0.1183 0.029 Uiso 1 1 calc R
C3B C 0.5834(4) 0.4779(3) -0.4448(2) 0.031 Uani 1 1 d .
H3B H 0.5765 0.4989 -0.4814 0.037 Uiso 1 1 calc R
C4 C 0.4888(4) -0.0623(2) 0.3310(2) 0.022 Uani 1 1 d .
H4 H 0.4588 -0.0578 0.3636 0.026 Uiso 1 1 calc R
C4A C 1.1443(4) 0.1921(2) 0.0477(2) 0.018 Uani 1 1 d .
H4A H 1.1965 0.2007 0.0201 0.022 Uiso 1 1 calc R
C4B C 0.6692(4) 0.4718(2) -0.4170(2) 0.026 Uani 1 1 d .
H4B H 0.7298 0.4872 -0.4321 0.031 Uiso 1 1 calc R
C5 C 0.5646(4) -0.0289(2) 0.2967(2) 0.020 Uani 1 1 d .
C5A C 1.0357(4) 0.2034(2) 0.0411(2) 0.018 Uani 1 1 d .
C5B C 0.6474(4) 0.4382(2) -0.3619(2) 0.020 Uani 1 1 d .
C6 C 0.3511(4) 0.1242(2) 0.2930(2) 0.019 Uani 1 1 d .
C6A C 0.8409(4) 0.3620(2) 0.0351(2) 0.018 Uani 1 1 d .
C6B C 0.8937(4) 0.2977(2) -0.3611(2) 0.020 Uani 1 1 d .
C7 C 0.2438(4) 0.1311(2) 0.2845(2) 0.022 Uani 1 1 d .
H7 H 0.1917 0.1183 0.3112 0.027 Uiso 1 1 calc R
C7A C 0.9184(4) 0.3873(2) -0.0038(2) 0.021 Uani 1 1 d .
H7A H 0.9429 0.3764 -0.0345 0.025 Uiso 1 1 calc R
C7B C 0.9197(4) 0.2716(2) -0.4033(2) 0.024 Uani 1 1 d .
H7B H 0.9628 0.2860 -0.4342 0.029 Uiso 1 1 calc R
C8 C 0.2305(4) 0.1600(3) 0.2300(2) 0.029 Uani 1 1 d .
H8 H 0.1678 0.1697 0.2142 0.035 Uiso 1 1 calc R
C8A C 0.9523(4) 0.4312(2) 0.0113(2) 0.021 Uani 1 1 d .
H8A H 1.0034 0.4543 -0.0074 0.025 Uiso 1 1 calc R
C8B C 0.8691(4) 0.2202(3) -0.3903(2) 0.027 Uani 1 1 d .
H8B H 0.8735 0.1945 -0.4110 0.033 Uiso 1 1 calc R
C9 C 0.3279(4) 0.1727(2) 0.2017(2) 0.027 Uani 1 1 d .
H9 H 0.3409 0.1913 0.1648 0.032 Uiso 1 1 calc R
C9A C 0.8963(4) 0.4346(2) 0.0595(2) 0.024 Uani 1 1 d .
H9A H 0.9030 0.4605 0.0784 0.029 Uiso 1 1 calc R
C9B C 0.8107(4) 0.2140(3) -0.3405(2) 0.030 Uani 1 1 d .
H9B H 0.7691 0.1840 -0.3231 0.035 Uiso 1 1 calc R
C10 C 0.3995(4) 0.1514(2) 0.2410(2) 0.023 Uani 1 1 d .
H10 H 0.4694 0.1546 0.2342 0.028 Uiso 1 1 calc R
C10A C 0.8280(4) 0.3919(2) 0.0742(2) 0.021 Uani 1 1 d .
H10A H 0.7819 0.3845 0.1047 0.026 Uiso 1 1 calc R
C10B C 0.8262(4) 0.2608(2) -0.3218(2) 0.024 Uani 1 1 d .
H10B H 0.7975 0.2669 -0.2896 0.029 Uiso 1 1 calc R
C11 C 0.5724(4) 0.1883(3) 0.3579(2) 0.033 Uani 1 1 d .
H11G H 0.5490 0.1793 0.3952 0.050 Uiso 1 1 calc R
H11H H 0.5218 0.2222 0.3362 0.050 Uiso 1 1 calc R
H11I H 0.6383 0.2012 0.3514 0.050 Uiso 1 1 calc R
C11A C 0.7972(4) 0.1499(2) -0.0228(2) 0.023 Uani 1 1 d .
H11A H 0.7285 0.1408 -0.0177 0.035 Uiso 1 1 calc R
H11B H 0.8439 0.1134 -0.0009 0.035 Uiso 1 1 calc R
H11C H 0.8221 0.1588 -0.0600 0.035 Uiso 1 1 calc R
C11B C 1.0462(4) 0.4602(3) -0.3463(2) 0.030 Uani 1 1 d .
H11D H 1.0527 0.4954 -0.3791 0.045 Uiso 1 1 calc R
H11E H 1.0930 0.4219 -0.3493 0.045 Uiso 1 1 calc R
H11F H 1.0634 0.4696 -0.3168 0.045 Uiso 1 1 calc R
C12 C 0.7479(4) 0.1112(3) 0.3253(2) 0.031 Uani 1 1 d .
H12D H 0.7581 0.1469 0.2936 0.046 Uiso 1 1 calc R
H12E H 0.7891 0.0722 0.3208 0.046 Uiso 1 1 calc R
H12F H 0.7690 0.1166 0.3559 0.046 Uiso 1 1 calc R
C12A C 0.6303(4) 0.2309(2) 0.0136(2) 0.023 Uani 1 1 d .
H12A H 0.6080 0.2176 -0.0124 0.035 Uiso 1 1 calc R
H12B H 0.5928 0.2737 0.0105 0.035 Uiso 1 1 calc R
H12C H 0.6164 0.2022 0.0491 0.035 Uiso 1 1 calc R
C12B C 0.8620(4) 0.5366(3) -0.3251(2) 0.038 Uani 1 1 d .
H12G H 0.8565 0.5321 -0.2877 0.057 Uiso 1 1 calc R
H12H H 0.7975 0.5615 -0.3407 0.057 Uiso 1 1 calc R
H12I H 0.9181 0.5580 -0.3434 0.057 Uiso 1 1 calc R
C13 C 0.5267(4) 0.0919(3) 0.1237(2) 0.034 Uani 1 1 d .
H13E H 0.5549 0.0812 0.1580 0.041 Uiso 1 1 calc R
H13F H 0.5112 0.1382 0.1067 0.041 Uiso 1 1 calc R
C13A C 0.9340(5) 0.2191(3) 0.2392(2) 0.035 Uani 1 1 d .
H13C H 1.0003 0.1887 0.2463 0.042 Uiso 1 1 calc R
H13D H 0.8850 0.1990 0.2311 0.042 Uiso 1 1 calc R
C13B C 0.5360(4) 0.2584(3) -0.2880(2) 0.030 Uani 1 1 d .
H13A H 0.5813 0.2815 -0.2807 0.036 Uiso 1 1 calc R
H13B H 0.5609 0.2128 -0.2699 0.036 Uiso 1 1 calc R
C14 C 0.6026(5) 0.0606(3) 0.0881(2) 0.044 Uani 1 1 d .
H14E H 0.6339 0.0166 0.1079 0.053 Uiso 1 1 calc R
H14F H 0.6573 0.0844 0.0710 0.053 Uiso 1 1 calc R
C14A C 0.8924(8) 0.2408(4) 0.2860(3) 0.085 Uani 1 1 d .
H14C H 0.8211 0.2349 0.2967 0.102 Uiso 1 1 calc R
H14D H 0.9348 0.2160 0.3163 0.102 Uiso 1 1 calc R
C14B C 0.4233(4) 0.2795(3) -0.2673(2) 0.037 Uani 1 1 d .
H14A H 0.4193 0.3090 -0.2481 0.045 Uiso 1 1 calc R
H14B H 0.3952 0.2428 -0.2435 0.045 Uiso 1 1 calc R
C15 C 0.5306(5) 0.0643(3) 0.0479(2) 0.048 Uani 1 1 d .
H15C H 0.5583 0.0312 0.0317 0.057 Uiso 1 1 calc R
H15D H 0.5208 0.1060 0.0197 0.057 Uiso 1 1 calc R
C15A C 0.8954(7) 0.3077(4) 0.2698(3) 0.087 Uani 1 1 d .
H15E H 0.9585 0.3131 0.2805 0.104 Uiso 1 1 calc R
H15F H 0.8350 0.3307 0.2857 0.104 Uiso 1 1 calc R
C15B C 0.3640(4) 0.3128(3) -0.3187(2) 0.037 Uani 1 1 d .
H15A H 0.2936 0.3049 -0.3126 0.045 Uiso 1 1 calc R
H15B H 0.3604 0.3588 -0.3319 0.045 Uiso 1 1 calc R
C16 C 0.4270(5) 0.0534(3) 0.0818(2) 0.045 Uani 1 1 d .
H16E H 0.3677 0.0824 0.0626 0.054 Uiso 1 1 calc R
H16F H 0.4194 0.0096 0.0904 0.054 Uiso 1 1 calc R
C16A C 0.8941(5) 0.3306(3) 0.2112(2) 0.049 Uani 1 1 d .
H16C H 0.8227 0.3447 0.2005 0.059 Uiso 1 1 calc R
H16D H 0.9296 0.3662 0.1949 0.059 Uiso 1 1 calc R
C16B C 0.4310(4) 0.2812(3) -0.3574(2) 0.035 Uani 1 1 d .
H16A H 0.4138 0.2402 -0.3517 0.042 Uiso 1 1 calc R
H16B H 0.4201 0.3085 -0.3943 0.042 Uiso 1 1 calc R
C17 C 0.1880(4) -0.0042(3) 0.1404(2) 0.035 Uani 1 1 d .
H17E H 0.2114 0.0264 0.1073 0.042 Uiso 1 1 calc R
H17F H 0.1210 0.0160 0.1536 0.042 Uiso 1 1 calc R
C17A C 1.1775(5) 0.3378(3) 0.1798(2) 0.036 Uani 1 1 d .
H17C H 1.2422 0.3202 0.1627 0.044 Uiso 1 1 calc R
H17D H 1.1483 0.3026 0.2055 0.044 Uiso 1 1 calc R
C17B C 0.5916(5) 0.2225(3) -0.4592(3) 0.046 Uani 1 1 d .
H17A H 0.5832 0.2033 -0.4204 0.055 Uiso 1 1 calc R
H17B H 0.6529 0.1973 -0.4725 0.055 Uiso 1 1 calc R
C18 C 0.1787(5) -0.0635(3) 0.1306(2) 0.038 Uani 1 1 d .
H18E H 0.2308 -0.0728 0.1032 0.046 Uiso 1 1 calc R
H18F H 0.1095 -0.0594 0.1203 0.046 Uiso 1 1 calc R
C18A C 1.1969(5) 0.3802(3) 0.2070(3) 0.051 Uani 1 1 d .
H18C H 1.2676 0.3668 0.2186 0.061 Uiso 1 1 calc R
H18D H 1.1476 0.3800 0.2380 0.061 Uiso 1 1 calc R
C18B C 0.4965(5) 0.2250(3) -0.4842(3) 0.049 Uani 1 1 d .
H18A H 0.4339 0.2298 -0.4605 0.058 Uiso 1 1 calc R
H18B H 0.5030 0.1868 -0.4935 0.058 Uiso 1 1 calc R
C19 C 0.1985(5) -0.1142(3) 0.1856(3) 0.048 Uani 1 1 d .
H19C H 0.1365 -0.1131 0.2103 0.057 Uiso 1 1 calc R
H19D H 0.2217 -0.1569 0.1832 0.057 Uiso 1 1 calc R
C19A C 1.1812(5) 0.4459(3) 0.1639(3) 0.045 Uani 1 1 d .
H19E H 1.2434 0.4515 0.1396 0.054 Uiso 1 1 calc R
H19F H 1.1623 0.4798 0.1795 0.054 Uiso 1 1 calc R
C19B C 0.4952(5) 0.2844(3) -0.5344(3) 0.054 Uani 1 1 d .
H19A H 0.5345 0.2731 -0.5646 0.065 Uiso 1 1 calc R
H19B H 0.4240 0.3051 -0.5439 0.065 Uiso 1 1 calc R
C20 C 0.2827(4) -0.0941(3) 0.2023(2) 0.038 Uani 1 1 d .
H20E H 0.2812 -0.1081 0.2412 0.045 Uiso 1 1 calc R
H20F H 0.3507 -0.1127 0.1888 0.045 Uiso 1 1 calc R
C20A C 1.0917(4) 0.4442(3) 0.1356(2) 0.035 Uani 1 1 d .
H20A H 1.0249 0.4589 0.1528 0.042 Uiso 1 1 calc R
H20B H 1.0951 0.4715 0.0982 0.042 Uiso 1 1 calc R
C20B C 0.5434(6) 0.3264(3) -0.5206(3) 0.064 Uani 1 1 d .
H20C H 0.5896 0.3462 -0.5505 0.077 Uiso 1 1 calc R
H20D H 0.4902 0.3601 -0.5124 0.077 Uiso 1 1 calc R
C21 C 0.0920(5) -0.0025(4) 0.2860(3) 0.054 Uani 1 1 d .
H21C H 0.0824 -0.0166 0.2572 0.064 Uiso 1 1 calc R
H21D H 0.0735 0.0440 0.2740 0.064 Uiso 1 1 calc R
C21A C 1.2499(4) 0.3977(3) 0.0283(2) 0.031 Uani 1 1 d .
H21E H 1.2886 0.4033 0.0537 0.037 Uiso 1 1 calc R
H21F H 1.1827 0.4274 0.0253 0.037 Uiso 1 1 calc R
C21B C 0.7631(5) 0.4512(3) -0.5518(2) 0.060 Uani 1 1 d .
H21A H 0.8239 0.4680 -0.5523 0.072 Uiso 1 1 calc R
H21B H 0.7008 0.4791 -0.5424 0.072 Uiso 1 1 calc R
C22 C 0.0262(5) -0.0302(4) 0.3349(3) 0.061 Uani 1 1 d .
H22C H 0.0138 -0.0708 0.3360 0.074 Uiso 1 1 calc R
H22D H -0.0406 -0.0010 0.3363 0.074 Uiso 1 1 calc R
C22A C 1.3099(5) 0.4092(3) -0.0254(3) 0.054 Uani 1 1 d .
H22E H 1.3656 0.4310 -0.0276 0.065 Uiso 1 1 calc R
H22F H 1.2641 0.4352 -0.0540 0.065 Uiso 1 1 calc R
C22B C 0.7559(5) 0.4452(3) -0.6057(3) 0.051 Uani 1 1 d .
H22A H 0.6843 0.4471 -0.6113 0.061 Uiso 1 1 calc R
H22B H 0.7824 0.4790 -0.6349 0.061 Uiso 1 1 calc R
C23 C 0.0885(4) -0.0395(3) 0.3798(2) 0.041 Uani 1 1 d .
H23C H 0.0716 -0.0740 0.4117 0.049 Uiso 1 1 calc R
H23D H 0.0765 -0.0005 0.3885 0.049 Uiso 1 1 calc R
C23A C 1.3551(5) 0.3426(3) -0.0298(2) 0.037 Uani 1 1 d .
H23E H 1.3217 0.3361 -0.0567 0.045 Uiso 1 1 calc R
H23F H 1.4300 0.3366 -0.0389 0.045 Uiso 1 1 calc R
C23B C 0.8214(6) 0.3824(3) -0.6018(3) 0.065 Uani 1 1 d .
H23A H 0.8878 0.3870 -0.6225 0.078 Uiso 1 1 calc R
H23B H 0.7869 0.3590 -0.6154 0.078 Uiso 1 1 calc R
C24 C 0.1999(4) -0.0565(3) 0.3577(2) 0.030 Uani 1 1 d .
H24C H 0.2466 -0.0413 0.3726 0.036 Uiso 1 1 calc R
H24D H 0.2226 -0.1026 0.3665 0.036 Uiso 1 1 calc R
C24A C 1.3306(4) 0.2974(3) 0.0260(2) 0.033 Uani 1 1 d .
H24E H 1.3197 0.2577 0.0244 0.040 Uiso 1 1 calc R
H24F H 1.3871 0.2875 0.0489 0.040 Uiso 1 1 calc R
C24B C 0.8383(6) 0.3473(3) -0.5421(3) 0.060 Uani 1 1 d .
H24A H 0.8200 0.3055 -0.5303 0.073 Uiso 1 1 calc R
H24B H 0.9109 0.3413 -0.5354 0.073 Uiso 1 1 calc R
C25 C 0.7358(4) 0.0280(3) 0.2557(2) 0.024 Uani 1 1 d .
C25A C 0.6673(4) 0.3078(2) 0.08671(19) 0.018 Uani 1 1 d .
C25B C 0.6949(4) 0.3768(2) -0.2496(2) 0.020 Uani 1 1 d .
C26 C 0.8271(4) -0.0171(3) 0.2510(2) 0.024 Uani 1 1 d .
H26 H 0.8452 -0.0547 0.2798 0.028 Uiso 1 1 calc R
C26A C 0.7110(4) 0.2709(2) 0.1355(2) 0.026 Uani 1 1 d .
H26A H 0.7828 0.2547 0.1363 0.031 Uiso 1 1 calc R
C26B C 0.7807(4) 0.3326(2) -0.2226(2) 0.024 Uani 1 1 d .
H26B H 0.8484 0.3366 -0.2370 0.029 Uiso 1 1 calc R
C27 C 0.8913(4) -0.0055(3) 0.2030(2) 0.028 Uani 1 1 d .
H27 H 0.9517 -0.0357 0.2001 0.033 Uiso 1 1 calc R
C27A C 0.6472(4) 0.2583(2) 0.1830(2) 0.030 Uani 1 1 d .
H27A H 0.6766 0.2329 0.2154 0.036 Uiso 1 1 calc R
C27B C 0.7662(4) 0.2832(2) -0.1750(2) 0.023 Uani 1 1 d .
H27B H 0.8239 0.2542 -0.1581 0.027 Uiso 1 1 calc R
C28 C 0.8655(4) 0.0509(3) 0.1594(2) 0.029 Uani 1 1 d .
H28 H 0.9077 0.0578 0.1274 0.035 Uiso 1 1 calc R
C28A C 0.5400(4) 0.2832(3) 0.1828(2) 0.029 Uani 1 1 d .
H28A H 0.4983 0.2754 0.2150 0.035 Uiso 1 1 calc R
C28B C 0.6659(4) 0.2768(2) -0.1526(2) 0.025 Uani 1 1 d .
H28B H 0.6560 0.2435 -0.1208 0.030 Uiso 1 1 calc R
C29 C 0.7767(4) 0.0963(3) 0.1643(2) 0.030 Uani 1 1 d .
H29 H 0.7594 0.1344 0.1358 0.036 Uiso 1 1 calc R
C29A C 0.4957(4) 0.3197(3) 0.1345(2) 0.027 Uani 1 1 d .
H29A H 0.4238 0.3355 0.1338 0.033 Uiso 1 1 calc R
C29B C 0.5809(4) 0.3208(3) -0.1780(2) 0.028 Uani 1 1 d .
H29B H 0.5134 0.3170 -0.1631 0.034 Uiso 1 1 calc R
C30 C 0.7141(4) 0.0845(3) 0.2118(2) 0.025 Uani 1 1 d .
H30 H 0.6550 0.1155 0.2147 0.030 Uiso 1 1 calc R
C30A C 0.5598(4) 0.3323(2) 0.0871(2) 0.024 Uani 1 1 d .
H30A H 0.5302 0.3577 0.0548 0.029 Uiso 1 1 calc R
C30B C 0.5951(4) 0.3703(3) -0.2255(2) 0.026 Uani 1 1 d .
H30B H 0.5370 0.3998 -0.2417 0.031 Uiso 1 1 calc R
C31 C 0.7179(4) -0.0517(3) 0.3673(2) 0.024 Uani 1 1 d .
C31A C 0.6724(3) 0.3869(2) -0.02479(19) 0.015 Uani 1 1 d .
C31B C 0.6303(4) 0.5103(2) -0.2960(2) 0.024 Uani 1 1 d .
C32 C 0.7590(4) -0.0383(3) 0.4054(2) 0.031 Uani 1 1 d .
H32 H 0.7422 0.0033 0.4066 0.037 Uiso 1 1 calc R
C32A C 0.6428(4) 0.4474(2) -0.0189(2) 0.022 Uani 1 1 d .
H32A H 0.6648 0.4539 0.0098 0.027 Uiso 1 1 calc R
C32B C 0.6393(4) 0.5211(3) -0.2490(2) 0.027 Uani 1 1 d .
H32B H 0.6875 0.4924 -0.2249 0.032 Uiso 1 1 calc R
C33 C 0.8249(4) -0.0858(3) 0.4420(2) 0.035 Uani 1 1 d .
H33 H 0.8536 -0.0760 0.4669 0.042 Uiso 1 1 calc R
C33A C 0.5810(4) 0.4977(3) -0.0556(2) 0.029 Uani 1 1 d .
H33A H 0.5600 0.5374 -0.0507 0.035 Uiso 1 1 calc R
C33B C 0.5773(4) 0.5741(3) -0.2376(2) 0.032 Uani 1 1 d .
H33B H 0.5836 0.5812 -0.2061 0.038 Uiso 1 1 calc R
C34 C 0.8477(5) -0.1478(3) 0.4413(2) 0.040 Uani 1 1 d .
H34 H 0.8925 -0.1798 0.4655 0.048 Uiso 1 1 calc R
C34A C 0.5502(4) 0.4894(3) -0.0994(2) 0.033 Uani 1 1 d .
H34A H 0.5074 0.5230 -0.1235 0.040 Uiso 1 1 calc R
C34B C 0.5053(5) 0.6165(3) -0.2741(2) 0.039 Uani 1 1 d .
H34B H 0.4635 0.6524 -0.2671 0.047 Uiso 1 1 calc R
C35 C 0.8039(4) -0.1625(3) 0.4046(2) 0.035 Uani 1 1 d .
H35 H 0.8181 -0.2044 0.4044 0.042 Uiso 1 1 calc R
C35A C 0.5839(4) 0.4303(3) -0.1068(2) 0.029 Uani 1 1 d .
H35A H 0.5657 0.4250 -0.1369 0.035 Uiso 1 1 calc R
C35B C 0.4958(5) 0.6057(3) -0.3202(2) 0.044 Uani 1 1 d .
H35B H 0.4465 0.6339 -0.3438 0.052 Uiso 1 1 calc R
C36 C 0.7387(4) -0.1141(3) 0.3682(2) 0.033 Uani 1 1 d .
H36 H 0.7084 -0.1241 0.3439 0.040 Uiso 1 1 calc R
C36A C 0.6445(4) 0.3790(2) -0.0701(2) 0.020 Uani 1 1 d .
H36A H 0.6664 0.3396 -0.0755 0.024 Uiso 1 1 calc R
C36B C 0.5586(4) 0.5535(3) -0.3319(2) 0.034 Uani 1 1 d .
H36B H 0.5528 0.5474 -0.3638 0.041 Uiso 1 1 calc R
C37 C 0.3755(4) 0.0438(2) 0.4076(2) 0.019 Uani 1 1 d .
C37A C 1.0361(4) 0.1495(2) -0.0383(2) 0.018 Uani 1 1 d .
C37B C 1.0480(4) 0.2935(2) -0.29821(19) 0.020 Uani 1 1 d .
C38 C 0.4516(4) -0.0015(2) 0.4405(2) 0.024 Uani 1 1 d .
H38 H 0.5214 0.0015 0.4319 0.029 Uiso 1 1 calc R
C38A C 1.0457(4) 0.1528(3) -0.0918(2) 0.023 Uani 1 1 d .
H38A H 1.0228 0.1919 -0.1183 0.028 Uiso 1 1 calc R
C38B C 1.0874(4) 0.2308(3) -0.2977(2) 0.031 Uani 1 1 d .
H38B H 1.0670 0.2175 -0.3230 0.037 Uiso 1 1 calc R
C39 C 0.4257(4) -0.0508(3) 0.4855(2) 0.027 Uani 1 1 d .
H39 H 0.4776 -0.0802 0.5069 0.032 Uiso 1 1 calc R
C39A C 1.0882(4) 0.0994(3) -0.1064(2) 0.028 Uani 1 1 d .
H39A H 1.0937 0.1024 -0.1423 0.033 Uiso 1 1 calc R
C39B C 1.1555(4) 0.1886(3) -0.2610(2) 0.036 Uani 1 1 d .
H39B H 1.1825 0.1473 -0.2620 0.043 Uiso 1 1 calc R
C40 C 0.3224(4) -0.0559(3) 0.4985(2) 0.031 Uani 1 1 d .
H40 H 0.3047 -0.0891 0.5285 0.037 Uiso 1 1 calc R
C40A C 1.1228(4) 0.0410(3) -0.0672(2) 0.030 Uani 1 1 d .
H40A H 1.1525 0.0049 -0.0770 0.037 Uiso 1 1 calc R
C40B C 1.1843(4) 0.2072(3) -0.2224(2) 0.029 Uani 1 1 d .
H40B H 1.2313 0.1786 -0.1976 0.035 Uiso 1 1 calc R
C41 C 0.2459(4) -0.0123(3) 0.4671(2) 0.029 Uani 1 1 d .
H41 H 0.1764 -0.0161 0.4760 0.034 Uiso 1 1 calc R
C41A C 1.1132(4) 0.0363(3) -0.0136(2) 0.027 Uani 1 1 d .
H41A H 1.1354 -0.0033 0.0125 0.032 Uiso 1 1 calc R
C41B C 1.1429(4) 0.2686(3) -0.2205(2) 0.029 Uani 1 1 d .
H41B H 1.1602 0.2809 -0.1938 0.035 Uiso 1 1 calc R
C42 C 0.2715(4) 0.0378(2) 0.4219(2) 0.026 Uani 1 1 d .
H42 H 0.2188 0.0674 0.4012 0.031 Uiso 1 1 calc R
C42A C 1.0713(4) 0.0895(2) 0.0012(2) 0.023 Uani 1 1 d .
H42A H 1.0661 0.0860 0.0372 0.028 Uiso 1 1 calc R
C42B C 1.0757(4) 0.3115(3) -0.2586(2) 0.023 Uani 1 1 d .
H42B H 1.0487 0.3528 -0.2578 0.027 Uiso 1 1 calc R
C43 C 0.3371(4) 0.1786(2) 0.3733(2) 0.020 Uani 1 1 d .
C43A C 1.0083(4) 0.2848(2) -0.0730(2) 0.020 Uani 1 1 d .
C43B C 1.0452(4) 0.3683(2) -0.4121(2) 0.023 Uani 1 1 d .
C44 C 0.3282(4) 0.1741(3) 0.4266(2) 0.023 Uani 1 1 d .
H44 H 0.3555 0.1355 0.4525 0.028 Uiso 1 1 calc R
C44A C 0.9334(4) 0.3240(2) -0.1091(2) 0.024 Uani 1 1 d .
H44A H 0.8672 0.3148 -0.1044 0.028 Uiso 1 1 calc R
C44B C 1.0012(4) 0.4111(3) -0.4589(2) 0.033 Uani 1 1 d .
H44B H 0.9308 0.4308 -0.4576 0.040 Uiso 1 1 calc R
C45 C 0.2782(4) 0.2272(3) 0.4421(2) 0.033 Uani 1 1 d .
H45 H 0.2723 0.2238 0.4781 0.039 Uiso 1 1 calc R
C45A C 0.9564(4) 0.3765(3) -0.1521(2) 0.029 Uani 1 1 d .
H45A H 0.9062 0.4016 -0.1763 0.035 Uiso 1 1 calc R
C45B C 1.0605(5) 0.4250(3) -0.5078(2) 0.039 Uani 1 1 d .
H45B H 1.0294 0.4530 -0.5391 0.047 Uiso 1 1 calc R
C46 C 0.2378(5) 0.2847(3) 0.4039(2) 0.034 Uani 1 1 d .
H46 H 0.2039 0.3200 0.4140 0.040 Uiso 1 1 calc R
C46A C 1.0528(4) 0.3914(3) -0.1588(2) 0.032 Uani 1 1 d .
H46A H 1.0673 0.4274 -0.1870 0.038 Uiso 1 1 calc R
C46B C 1.1646(4) 0.3975(3) -0.5098(2) 0.033 Uani 1 1 d .
H46B H 1.2044 0.4068 -0.5425 0.040 Uiso 1 1 calc R
C47 C 0.2485(5) 0.2892(3) 0.3499(2) 0.037 Uani 1 1 d .
H47 H 0.2227 0.3280 0.3238 0.045 Uiso 1 1 calc R
C47A C 1.1288(4) 0.3528(3) -0.1237(2) 0.032 Uani 1 1 d .
H47A H 1.1945 0.3628 -0.1286 0.038 Uiso 1 1 calc R
C47B C 1.2110(5) 0.3562(3) -0.4638(2) 0.042 Uani 1 1 d .
H47B H 1.2822 0.3383 -0.4652 0.051 Uiso 1 1 calc R
C48 C 0.2971(4) 0.2364(3) 0.3352(2) 0.029 Uani 1 1 d .
H48 H 0.3030 0.2398 0.2991 0.034 Uiso 1 1 calc R
C48A C 1.1078(4) 0.3001(3) -0.0819(2) 0.025 Uani 1 1 d .
H48A H 1.1600 0.2740 -0.0592 0.030 Uiso 1 1 calc R
C48B C 1.1506(4) 0.3411(3) -0.4145(2) 0.034 Uani 1 1 d .
H48B H 1.1818 0.3128 -0.3834 0.041 Uiso 1 1 calc R
C49 C 0.0512(5) -0.1003(3) 0.5618(3) 0.056 Uani 1 1 d .
H49E H 0.0943 -0.0799 0.5738 0.068 Uiso 1 1 calc R
H49F H 0.0179 -0.0694 0.5300 0.068 Uiso 1 1 calc R
C49A C 0.4216(5) 0.2140(3) -0.0874(3) 0.051 Uani 1 1 d .
H49A H 0.4696 0.2273 -0.0716 0.061 Uiso 1 1 calc R
H49B H 0.3833 0.2519 -0.1132 0.061 Uiso 1 1 calc R
C49B C 0.7105(5) 0.5471(3) -0.7463(3) 0.052 Uani 1 1 d .
H49C H 0.6582 0.5410 -0.7161 0.062 Uiso 1 1 calc R
H49D H 0.7608 0.5675 -0.7397 0.062 Uiso 1 1 calc R
C50 C 0.1170(5) -0.1590(4) 0.5495(3) 0.069 Uani 1 1 d .
H50E H 0.1785 -0.1770 0.5700 0.083 Uiso 1 1 calc R
H50F H 0.1387 -0.1486 0.5114 0.083 Uiso 1 1 calc R
C50A C 0.4803(5) 0.1679(3) -0.1143(3) 0.058 Uani 1 1 d .
H50C H 0.4955 0.1897 -0.1524 0.069 Uiso 1 1 calc R
H50D H 0.5454 0.1443 -0.0978 0.069 Uiso 1 1 calc R
C50B C 0.7652(5) 0.4827(3) -0.7515(3) 0.054 Uani 1 1 d .
H50A H 0.7375 0.4480 -0.7240 0.065 Uiso 1 1 calc R
H50B H 0.8400 0.4750 -0.7489 0.065 Uiso 1 1 calc R
C51 C 0.0417(5) -0.2050(4) 0.5668(3) 0.070 Uani 1 1 d .
H51C H 0.0262 -0.2134 0.5360 0.084 Uiso 1 1 calc R
H51D H 0.0723 -0.2455 0.5930 0.084 Uiso 1 1 calc R
C51A C 0.4074(6) 0.1249(4) -0.1060(3) 0.077 Uani 1 1 d .
H51E H 0.3790 0.1324 -0.1396 0.093 Uiso 1 1 calc R
H51F H 0.4435 0.0803 -0.0923 0.093 Uiso 1 1 calc R
C51B C 0.7408(5) 0.4895(3) -0.8071(3) 0.058 Uani 1 1 d .
H51A H 0.7270 0.4499 -0.8077 0.070 Uiso 1 1 calc R
H51B H 0.7978 0.5014 -0.8336 0.070 Uiso 1 1 calc R
C52 C -0.0549(5) -0.1731(3) 0.5909(3) 0.053 Uani 1 1 d .
H52C H -0.1093 -0.1549 0.5658 0.064 Uiso 1 1 calc R
H52D H -0.0805 -0.2034 0.6235 0.064 Uiso 1 1 calc R
C52A C 0.3240(6) 0.1393(4) -0.0671(4) 0.080 Uani 1 1 d .
H52E H 0.2584 0.1584 -0.0842 0.096 Uiso 1 1 calc R
H52F H 0.3156 0.1002 -0.0377 0.096 Uiso 1 1 calc R
C52B C 0.6435(5) 0.5427(3) -0.8173(3) 0.044 Uani 1 1 d .
H52A H 0.6349 0.5634 -0.8556 0.053 Uiso 1 1 calc R
H52B H 0.5815 0.5261 -0.7999 0.053 Uiso 1 1 calc R

loop_
_atom_site_aniso_label
_atom_site_aniso_U_11
_atom_site_aniso_U_22
_atom_site_aniso_U_33
_atom_site_aniso_U_23
_atom_site_aniso_U_13
_atom_site_aniso_U_12
Pt1 0.020 0.020 0.020 -0.007 -0.002 -0.006
Pt1A 0.017 0.015 0.018 -0.007 -0.002 -0.004
Pt1B 0.024 0.019 0.020 -0.006 -0.002 -0.007
Ba1 0.022 0.020 0.020 -0.008 -0.001 -0.006
Ba2 0.020 0.016 0.018 -0.006 -0.003 -0.005
Ba3 0.025 0.024 0.021 -0.009 -0.004 -0.006
P1 0.018 0.019 0.020 -0.006 -0.002 -0.004
P1A 0.017 0.014 0.017 -0.006 -0.002 -0.004
P1B 0.023 0.018 0.018 -0.007 -0.003 -0.004
P2 0.019 0.018 0.018 -0.008 -0.002 -0.005
P2A 0.018 0.017 0.018 -0.007 -0.002 -0.004
P2B 0.023 0.018 0.017 -0.006 0.000 -0.005
O1 0.036 0.043 0.029 -0.012 0.005 -0.017
O1A 0.041 0.031 0.024 -0.009 0.004 -0.002
O1B 0.023 0.038 0.030 -0.012 0.000 -0.010
O2 0.036 0.025 0.032 -0.010 -0.005 -0.012
O2A 0.040 0.027 0.036 -0.014 -0.013 -0.009
O2B 0.049 0.045 0.032 -0.014 -0.015 -0.019
O3 0.026 0.046 0.031 -0.007 0.002 -0.014
O3A 0.027 0.030 0.048 -0.016 0.008 -0.010
O3B 0.048 0.041 0.027 -0.006 0.007 -0.006
O4 0.042 0.050 0.061 -0.020 0.001 -0.009
O4A 0.056 0.064 0.048 -0.027 0.013 -0.024
O4B 0.045 0.039 0.037 -0.014 -0.002 -0.007
C1 0.023 0.024 0.021 -0.007 0.002 -0.006
C1A 0.021 0.017 0.020 -0.006 0.000 -0.006
C1B 0.031 0.026 0.025 -0.011 -0.005 -0.002
C2 0.026 0.027 0.025 -0.013 0.006 -0.008
C2A 0.036 0.017 0.017 -0.004 -0.007 -0.006
C2B 0.029 0.028 0.031 -0.015 -0.009 -0.003
C3 0.030 0.017 0.025 -0.006 0.000 -0.009
C3A 0.024 0.019 0.029 -0.008 -0.008 0.000
C3B 0.035 0.032 0.026 -0.007 -0.013 -0.004
C4 0.025 0.023 0.015 -0.005 0.001 -0.006
C4A 0.019 0.018 0.020 -0.010 0.001 -0.002
C4B 0.032 0.023 0.021 -0.003 -0.005 -0.007
C5 0.021 0.018 0.023 -0.009 0.001 -0.005
C5A 0.026 0.015 0.017 -0.009 -0.003 -0.004
C5B 0.030 0.017 0.017 -0.009 -0.009 -0.002
C6 0.018 0.024 0.020 -0.012 -0.002 -0.005
C6A 0.020 0.015 0.020 -0.005 -0.008 -0.001
C6B 0.025 0.014 0.020 -0.007 -0.003 0.002
C7 0.022 0.024 0.021 -0.010 -0.002 0.000
C7A 0.026 0.017 0.021 -0.007 -0.005 -0.005
C7B 0.026 0.020 0.024 -0.008 -0.002 0.000
C8 0.034 0.024 0.030 -0.011 -0.009 0.001
C8A 0.024 0.017 0.022 -0.005 -0.006 -0.004
C8B 0.027 0.029 0.027 -0.011 -0.002 -0.006
C9 0.031 0.022 0.026 -0.009 -0.005 -0.001
C9A 0.031 0.020 0.027 -0.013 -0.009 -0.003
C9B 0.042 0.028 0.025 -0.013 -0.007 -0.010
C10 0.027 0.018 0.028 -0.010 0.000 -0.007
C10A 0.022 0.017 0.022 -0.006 -0.006 0.003
C10B 0.033 0.025 0.017 -0.007 0.001 -0.011
C11 0.040 0.027 0.040 -0.016 -0.003 -0.014
C11A 0.029 0.020 0.030 -0.015 -0.003 -0.009
C11B 0.031 0.028 0.034 -0.005 -0.001 -0.020
C12 0.027 0.038 0.029 -0.007 -0.006 -0.014
C12A 0.020 0.026 0.030 -0.013 -0.003 -0.011
C12B 0.039 0.025 0.053 -0.013 -0.004 -0.010
C13 0.033 0.035 0.035 -0.009 -0.001 -0.013
C13A 0.039 0.033 0.026 -0.002 0.003 -0.010
C13B 0.030 0.027 0.034 -0.009 -0.005 -0.009
C14 0.039 0.037 0.044 -0.006 0.006 -0.006
C14A 0.166 0.067 0.040 -0.030 0.009 -0.051
C14B 0.036 0.045 0.033 -0.012 -0.002 -0.014
C15 0.052 0.054 0.037 -0.020 0.011 -0.011
C15A 0.141 0.071 0.051 -0.029 0.009 -0.025
C15B 0.036 0.038 0.037 -0.015 -0.003 -0.004
C16 0.049 0.058 0.035 -0.023 0.002 -0.013
C16A 0.070 0.039 0.031 -0.016 0.017 -0.003
C16B 0.035 0.039 0.036 -0.016 -0.006 -0.011
C17 0.037 0.038 0.030 -0.008 -0.014 -0.005
C17A 0.042 0.029 0.037 -0.004 -0.017 -0.008
C17B 0.050 0.047 0.051 -0.025 -0.006 -0.012
C18 0.044 0.040 0.044 -0.024 -0.011 -0.010
C18A 0.069 0.053 0.041 -0.017 -0.031 -0.010
C18B 0.055 0.042 0.058 -0.018 -0.018 -0.016
C19 0.054 0.037 0.057 -0.011 -0.016 -0.018
C19A 0.054 0.037 0.050 -0.014 -0.011 -0.019
C19B 0.063 0.065 0.051 -0.024 -0.013 -0.031
C20 0.040 0.035 0.035 -0.005 -0.010 -0.008
C20A 0.038 0.025 0.040 -0.009 -0.008 -0.002
C20B 0.087 0.064 0.042 0.003 -0.032 -0.034
C21 0.034 0.082 0.039 -0.008 -0.009 -0.015
C21A 0.034 0.028 0.034 -0.014 0.003 -0.009
C21B 0.051 0.056 0.036 0.008 0.004 0.014
C22 0.043 0.087 0.047 -0.019 0.001 -0.011
C22A 0.067 0.047 0.041 -0.015 0.016 -0.011
C22B 0.036 0.065 0.040 0.004 -0.009 -0.021
C23 0.030 0.050 0.039 -0.015 0.001 -0.003
C23A 0.034 0.041 0.040 -0.021 -0.001 -0.002
C23B 0.103 0.057 0.032 -0.015 0.007 -0.020
C24 0.032 0.034 0.028 -0.012 -0.002 -0.011
C24A 0.021 0.030 0.051 -0.017 -0.001 -0.007
C24B 0.080 0.056 0.034 -0.019 -0.004 0.011
C25 0.019 0.030 0.023 -0.008 0.000 -0.010
C25A 0.024 0.017 0.014 -0.006 0.000 -0.005
C25B 0.026 0.016 0.020 -0.009 -0.005 -0.002
C26 0.022 0.026 0.025 -0.010 -0.003 -0.005
C26A 0.024 0.027 0.026 -0.008 -0.004 -0.004
C26B 0.027 0.025 0.025 -0.009 -0.007 -0.005
C27 0.025 0.029 0.031 -0.015 0.006 -0.008
C27A 0.043 0.018 0.025 -0.006 -0.004 0.001
C27B 0.031 0.021 0.018 -0.008 -0.004 -0.006
C28 0.028 0.033 0.029 -0.014 0.014 -0.018
C28A 0.041 0.024 0.024 -0.009 0.008 -0.014
C28B 0.036 0.018 0.022 -0.004 -0.002 -0.011
C29 0.031 0.031 0.027 -0.006 0.003 -0.012
C29A 0.024 0.032 0.026 -0.010 0.004 -0.010
C29B 0.032 0.030 0.025 -0.008 0.001 -0.012
C30 0.023 0.025 0.026 -0.006 -0.001 -0.008
C30A 0.024 0.022 0.025 -0.009 0.000 -0.002
C30B 0.029 0.026 0.025 -0.013 -0.002 -0.004
C31 0.022 0.024 0.023 -0.006 0.002 -0.003
C31A 0.014 0.021 0.011 -0.004 -0.001 -0.005
C31B 0.027 0.019 0.024 -0.007 0.002 -0.003
C32 0.028 0.032 0.029 -0.008 -0.003 -0.003
C32A 0.024 0.022 0.023 -0.008 -0.002 -0.007
C32B 0.031 0.030 0.022 -0.011 0.000 -0.008
C33 0.034 0.046 0.025 -0.011 -0.009 -0.004
C33A 0.033 0.024 0.025 -0.007 0.004 -0.001
C33B 0.040 0.034 0.026 -0.014 -0.004 -0.009
C34 0.041 0.042 0.025 -0.005 0.007 -0.003
C34A 0.027 0.032 0.030 0.004 -0.004 -0.007
C34B 0.048 0.032 0.037 -0.019 -0.002 0.004
C35 0.040 0.029 0.031 -0.012 -0.001 0.003
C35A 0.025 0.032 0.024 -0.004 -0.010 0.001
C35B 0.053 0.034 0.037 -0.012 -0.012 0.010
C36 0.042 0.033 0.026 -0.009 -0.003 -0.011
C36A 0.020 0.024 0.018 -0.008 -0.004 -0.004
C36B 0.039 0.038 0.025 -0.016 -0.010 0.004
C37 0.019 0.018 0.023 -0.007 -0.002 -0.010
C37A 0.019 0.016 0.020 -0.008 0.000 -0.004
C37B 0.025 0.023 0.012 -0.007 0.005 -0.004
C38 0.029 0.023 0.021 -0.010 -0.005 0.000
C38A 0.028 0.028 0.015 -0.011 -0.005 -0.004
C38B 0.041 0.028 0.023 -0.008 -0.009 -0.004
C39 0.029 0.023 0.029 -0.007 -0.008 -0.006
C39A 0.028 0.031 0.029 -0.018 0.003 -0.004
C39B 0.035 0.027 0.036 -0.006 -0.002 0.005
C40 0.039 0.037 0.021 -0.012 0.000 -0.013
C40A 0.041 0.021 0.034 -0.018 0.004 -0.007
C40B 0.027 0.030 0.020 0.002 -0.006 0.000
C41 0.025 0.032 0.028 -0.006 0.003 -0.013
C41A 0.031 0.020 0.029 -0.009 -0.006 0.000
C41B 0.030 0.038 0.018 -0.009 -0.007 -0.005
C42 0.026 0.023 0.026 -0.007 -0.003 -0.002
C42A 0.026 0.025 0.020 -0.010 -0.006 -0.001
C42B 0.023 0.025 0.018 -0.007 -0.003 0.000
C43 0.020 0.022 0.020 -0.009 -0.002 -0.004
C43A 0.020 0.017 0.025 -0.008 -0.004 -0.003
C43B 0.022 0.021 0.026 -0.007 -0.003 -0.005
C44 0.025 0.024 0.023 -0.009 -0.007 -0.004
C44A 0.027 0.025 0.021 -0.007 -0.003 -0.009
C44B 0.034 0.034 0.027 -0.009 -0.003 -0.001
C45 0.036 0.035 0.026 -0.013 -0.003 -0.003
C45A 0.033 0.028 0.029 -0.009 -0.002 -0.011
C45B 0.047 0.041 0.025 -0.007 -0.002 -0.009
C46 0.055 0.020 0.034 -0.016 0.001 -0.013
C46A 0.044 0.029 0.023 -0.005 0.003 -0.017
C46B 0.043 0.030 0.027 -0.008 0.011 -0.019
C47 0.054 0.023 0.031 -0.012 -0.010 0.006
C47A 0.030 0.035 0.035 -0.011 -0.001 -0.019
C47B 0.035 0.054 0.036 -0.016 0.009 -0.011
C48 0.043 0.029 0.017 -0.013 -0.001 -0.007
C48A 0.023 0.027 0.024 -0.005 -0.004 -0.009
C48B 0.034 0.044 0.023 -0.011 0.002 -0.007
C49 0.041 0.057 0.060 -0.010 -0.007 -0.004
C49A 0.059 0.049 0.054 -0.023 0.010 -0.030
C49B 0.048 0.061 0.040 -0.012 -0.021 0.002
C50 0.046 0.080 0.051 0.000 0.010 -0.001
C50A 0.058 0.052 0.065 -0.032 0.023 -0.012
C50B 0.055 0.048 0.050 -0.005 -0.019 -0.002
C51 0.060 0.075 0.076 -0.037 -0.014 0.006
C51A 0.094 0.073 0.075 -0.042 0.019 -0.024
C51B 0.066 0.047 0.054 -0.021 -0.008 0.010
C52 0.049 0.045 0.076 -0.031 -0.008 -0.009
C52A 0.067 0.086 0.110 -0.055 0.013 -0.037
C52B 0.039 0.057 0.035 -0.017 -0.007 -0.002

loop_
_atom_type_symbol
_atom_type_description
_atom_type_scat_dispersion_real
_atom_type_scat_dispersion_imag
_atom_type_scat_source
C C 0.0033 0.0016 'International Tables Vol C Tables 4.2.6.8 and 6.1.1.4'
H H 0.0000 0.0000 'International Tables Vol C Tables 4.2.6.8 and 6.1.1.4'
O O 0.0106 0.0060 'International Tables Vol C Tables 4.2.6.8 and 6.1.1.4'
P P 0.1023 0.0942 'International Tables Vol C Tables 4.2.6.8 and 6.1.1.4'
Ba Ba -0.3244 2.2819 'International Tables Vol C Tables 4.2.6.8 and 6.1.1.4'
Pt Pt -1.7033 8.3905 'International Tables Vol C Tables 4.2.6.8 and 6.1.1.4'

loop_
_geom_angle_atom_site_label_1
_geom_angle_atom_site_label_2
_geom_angle_atom_site_label_3
_geom_angle
C11 Pt1 C12 83.5(2)
C11 Pt1 P2 90.86(16)
C12 Pt1 P2 174.21(16)
C11 Pt1 P1 169.77(16)
C12 Pt1 P1 86.38(16)
P2 Pt1 P1 99.30(5)
C11A Pt1A C12A 84.4(2)
C11A Pt1A P2A 90.46(14)
C12A Pt1A P2A 174.68(15)
C11A Pt1A P1A 170.12(14)
C12A Pt1A P1A 85.89(15)
P2A Pt1A P1A 99.32(5)
C12B Pt1B C11B 82.0(2)
C12B Pt1B P1B 90.67(16)
C11B Pt1B P1B 172.02(16)
C12B Pt1B P2B 167.87(16)
C11B Pt1B P2B 86.29(16)
P1B Pt1B P2B 101.18(5)
O1 Ba1 O3 139.61(12)
O1 Ba1 O2 71.17(11)
O3 Ba1 O2 69.79(11)
O1 Ba1 C3 116.47(13)
O3 Ba1 C3 75.59(13)
O2 Ba1 C3 92.84(13)
O1 Ba1 C9 74.56(13)
O3 Ba1 C9 115.93(13)
O2 Ba1 C9 117.94(13)
C3 Ba1 C9 149.09(15)
O1 Ba1 C2 89.47(13)
O3 Ba1 C2 97.62(12)
O2 Ba1 C2 85.84(13)
C3 Ba1 C2 27.08(13)
C9 Ba1 C2 143.50(14)
O1 Ba1 C10 87.28(13)
O3 Ba1 C10 119.99(13)
O2 Ba1 C10 144.35(12)
C3 Ba1 C10 122.51(14)
C9 Ba1 C10 26.58(13)
C2 Ba1 C10 123.01(14)
O1 Ba1 C8 93.91(13)
O3 Ba1 C8 88.82(13)
O2 Ba1 C8 108.43(13)
C3 Ba1 C8 147.56(14)
C9 Ba1 C8 27.18(13)
C2 Ba1 C8 165.67(16)
C10 Ba1 C8 43.46(15)
O1 Ba1 C4 125.68(12)
O3 Ba1 C4 83.30(12)
O2 Ba1 C4 119.33(12)
C3 Ba1 C4 26.75(13)
C9 Ba1 C4 122.72(14)
C2 Ba1 C4 44.24(14)
C10 Ba1 C4 96.28(14)
C8 Ba1 C4 124.73(15)
O1 Ba1 C6 114.21(13)
O3 Ba1 C6 95.41(13)
O2 Ba1 C6 150.60(11)
C3 Ba1 C6 108.34(14)
C9 Ba1 C6 44.83(14)
C2 Ba1 C6 122.10(14)
C10 Ba1 C6 27.02(13)
C8 Ba1 C6 44.14(14)
C4 Ba1 C6 82.22(14)
O1 Ba1 C7 118.12(13)
O3 Ba1 C7 76.96(13)
O2 Ba1 C7 123.72(12)
C3 Ba1 C7 121.30(14)
C9 Ba1 C7 44.34(14)
C2 Ba1 C7 143.70(14)
C10 Ba1 C7 43.73(14)
C8 Ba1 C7 26.27(13)
C4 Ba1 C7 99.60(14)
C6 Ba1 C7 27.14(13)
O1 Ba1 C1 82.03(12)
O3 Ba1 C1 119.18(12)
O2 Ba1 C1 107.05(12)
C3 Ba1 C1 43.59(13)
C9 Ba1 C1 117.44(14)
C2 Ba1 C1 26.33(13)
C10 Ba1 C1 97.28(14)
C8 Ba1 C1 140.73(15)
C4 Ba1 C1 43.69(13)
C6 Ba1 C1 102.35(13)
C7 Ba1 C1 128.82(14)
O3A Ba2 O1A 133.27(12)
O3A Ba2 O2A 69.47(11)
O1A Ba2 O2A 71.68(11)
O3A Ba2 C7A 97.63(12)
O1A Ba2 C7A 120.00(12)
O2A Ba2 C7A 110.82(12)
O3A Ba2 C8A 85.49(13)
O1A Ba2 C8A 115.34(12)
O2A Ba2 C8A 84.20(12)
C7A Ba2 C8A 26.80(13)
O3A Ba2 C1A 121.03(12)
O1A Ba2 C1A 85.38(12)
O2A Ba2 C1A 152.35(12)
C7A Ba2 C1A 93.77(13)
C8A Ba2 C1A 120.41(14)
O3A Ba2 C6A 124.64(12)
O1A Ba2 C6A 95.21(12)
O2A Ba2 C6A 115.77(12)
C7A Ba2 C6A 27.06(12)
C8A Ba2 C6A 44.43(13)
C1A Ba2 C6A 80.69(13)
O3A Ba2 C2A 109.82(12)
O1A Ba2 C2A 75.84(13)
O2A Ba2 C2A 128.19(12)
C7A Ba2 C2A 120.24(14)
C8A Ba2 C2A 147.01(14)
C1A Ba2 C2A 26.70(13)
C6A Ba2 C2A 106.28(14)
O3A Ba2 C9A 102.92(13)
O1A Ba2 C9A 88.68(12)
O2A Ba2 C9A 72.13(13)
C7A Ba2 C9A 43.95(14)
C8A Ba2 C9A 26.76(13)
C1A Ba2 C9A 123.78(14)
C6A Ba2 C9A 44.28(14)
C2A Ba2 C9A 145.93(14)
O3A Ba2 C10A 128.21(13)
O1A Ba2 C10A 76.87(12)
O2A Ba2 C10A 91.23(12)
C7A Ba2 C10A 43.84(14)
C8A Ba2 C10A 43.90(14)
C1A Ba2 C10A 98.53(14)
C6A Ba2 C10A 26.80(13)
C2A Ba2 C10A 119.26(14)
C9A Ba2 C10A 26.68(13)
O3A Ba2 C5A 99.86(12)
O1A Ba2 C5A 112.30(12)
O2A Ba2 C5A 165.22(12)
C7A Ba2 C5A 80.06(13)
C8A Ba2 C5A 105.65(13)
C1A Ba2 C5A 26.93(12)
C6A Ba2 C5A 78.54(13)
C2A Ba2 C5A 44.36(13)
C9A Ba2 C5A 121.35(14)
C10A Ba2 C5A 103.51(14)
O3A Ba2 C3A 83.21(12)
O1A Ba2 C3A 96.78(12)
O2A Ba2 C3A 122.49(13)
C7A Ba2 C3A 122.58(14)
C8A Ba2 C3A 144.27(14)
C1A Ba2 C3A 43.76(13)
C6A Ba2 C3A 121.39(14)
C2A Ba2 C3A 26.89(13)
C9A Ba2 C3A 165.35(15)
C10A Ba2 C3A 142.28(14)
C5A Ba2 C3A 44.02(14)
O3B Ba3 O2B 75.22(12)
O3B Ba3 O1B 147.80(12)
O2B Ba3 O1B 73.39(11)
O3B Ba3 C9B 117.59(13)
O2B Ba3 C9B 100.38(14)
O1B Ba3 C9B 75.47(13)
O3B Ba3 C10B 120.60(13)
O2B Ba3 C10B 127.37(13)
O1B Ba3 C10B 84.90(12)
C9B Ba3 C10B 27.02(14)
O3B Ba3 C5B 106.71(13)
O2B Ba3 C5B 143.82(13)
O1B Ba3 C5B 94.54(13)
C9B Ba3 C5B 109.55(14)
C10B Ba3 C5B 83.76(14)
O3B Ba3 C1B 119.52(14)
O2B Ba3 C1B 120.07(13)
O1B Ba3 C1B 71.91(13)
C9B Ba3 C1B 115.81(14)
C10B Ba3 C1B 96.14(14)
C5B Ba3 C1B 26.96(13)
O3B Ba3 C4B 80.04(13)
O2B Ba3 C4B 130.63(13)
O1B Ba3 C4B 115.93(13)
C9B Ba3 C4B 128.98(15)
C10B Ba3 C4B 102.01(14)
C5B Ba3 C4B 27.22(13)
C1B Ba3 C4B 44.09(15)
O3B Ba3 C2B 100.10(13)
O2B Ba3 C2B 99.41(14)
O1B Ba3 C2B 78.25(13)
C9B Ba3 C2B 140.75(15)
C10B Ba3 C2B 122.63(15)
C5B Ba3 C2B 44.41(14)
C1B Ba3 C2B 26.51(13)
C4B Ba3 C2B 44.31(15)
O3B Ba3 C6B 94.62(13)
O2B Ba3 C6B 134.15(13)
O1B Ba3 C6B 112.41(12)
C9B Ba3 C6B 44.76(14)
C10B Ba3 C6B 27.50(13)
C5B Ba3 C6B 82.03(13)
C1B Ba3 C6B 104.02(14)
C4B Ba3 C6B 89.39(14)
C2B Ba3 C6B 126.44(14)
O3B Ba3 C8B 90.80(13)
O2B Ba3 C8B 90.69(14)
O1B Ba3 C8B 96.58(12)
C9B Ba3 C8B 27.02(13)
C10B Ba3 C8B 44.23(15)
C5B Ba3 C8B 125.00(14)
C1B Ba3 C8B 140.22(15)
C4B Ba3 C8B 132.00(15)
C2B Ba3 C8B 166.70(15)
C6B Ba3 C8B 44.15(14)
O3B Ba3 C3B 76.38(14)
O2B Ba3 C3B 105.00(14)
O1B Ba3 C3B 105.00(13)
C9B Ba3 C3B 153.65(15)
C10B Ba3 C3B 127.01(15)
C5B Ba3 C3B 44.22(14)
C1B Ba3 C3B 43.61(15)
C4B Ba3 C3B 26.72(14)
C2B Ba3 C3B 26.84(14)
C6B Ba3 C3B 115.97(14)
C8B Ba3 C3B 156.14(15)
C5 P1 C25 99.1(2)
C5 P1 C31 100.7(2)
C25 P1 C31 102.9(2)
C5 P1 Pt1 130.25(17)
C25 P1 Pt1 109.36(18)
C31 P1 Pt1 111.13(19)
C6A P1A C31A 99.0(2)
C6A P1A C25A 101.0(2)
C31A P1A C25A 102.7(2)
C6A P1A Pt1A 129.33(16)
C31A P1A Pt1A 110.54(17)
C25A P1A Pt1A 110.93(16)
C5B P1B C25B 106.9(2)
C5B P1B C31B 99.0(2)
C25B P1B C31B 99.3(2)
C5B P1B Pt1B 118.00(18)
C25B P1B Pt1B 113.76(17)
C31B P1B Pt1B 117.28(18)
C6 P2 C37 110.7(2)
C6 P2 C43 101.3(2)
C37 P2 C43 99.9(2)
C6 P2 Pt1 114.23(16)
C37 P2 Pt1 114.18(16)
C43 P2 Pt1 114.97(17)
C5A P2A C43A 110.5(2)
C5A P2A C37A 101.8(2)
C43A P2A C37A 101.0(2)
C5A P2A Pt1A 114.02(17)
C43A P2A Pt1A 113.21(16)
C37A P2A Pt1A 115.05(17)
C6B P2B C43B 98.8(2)
C6B P2B C37B 100.2(2)
C43B P2B C37B 103.7(2)
C6B P2B Pt1B 130.22(16)
C43B P2B Pt1B 108.23(17)
C37B P2B Pt1B 112.33(18)
C13 O1 C16 107.9(4)
C13 O1 Ba1 111.0(3)
C16 O1 Ba1 138.4(3)
C16A O1A C13A 107.7(4)
C16A O1A Ba2 117.3(3)
C13A O1A Ba2 135.0(3)
C16B O1B C13B 106.3(4)
C16B O1B Ba3 126.2(3)
C13B O1B Ba3 118.3(3)
C17 O2 C20 108.0(4)
C17 O2 Ba1 139.4(3)
C20 O2 Ba1 111.7(3)
C20A O2A C17A 109.3(4)
C20A O2A Ba2 140.5(3)
C17A O2A Ba2 110.0(3)
C17B O2B C20B 108.6(5)
C17B O2B Ba3 125.0(3)
C20B O2B Ba3 125.3(4)
C24 O3 C21 109.0(4)
C24 O3 Ba1 124.1(3)
C21 O3 Ba1 122.4(3)
C24A O3A C21A 104.7(4)
C24A O3A Ba2 134.2(3)
C21A O3A Ba2 120.2(3)
C24B O3B C21B 106.1(5)
C24B O3B Ba3 121.2(4)
C21B O3B Ba3 132.7(3)
C49 O4 C52 106.0(5)
C49A O4A C52A 105.1(5)
C49B O4B C52B 105.1(5)
C2 C1 C5 109.3(5)
C2 C1 Ba1 74.9(3)
C5 C1 Ba1 77.3(3)
C2A C1A C5A 109.8(4)
C2A C1A Ba2 77.5(3)
C5A C1A Ba2 78.1(3)
C2B C1B C5B 109.8(5)
C2B C1B Ba3 77.5(3)
C5B C1B Ba3 76.2(3)
C1 C2 C3 107.5(5)
C1 C2 Ba1 78.7(3)
C3 C2 Ba1 76.0(3)
C1A C2A C3A 107.1(5)
C1A C2A Ba2 75.8(3)
C3A C2A Ba2 77.5(3)
C1B C2B C3B 107.3(5)
C1B C2B Ba3 76.0(3)
C3B C2B Ba3 77.4(3)
C4 C3 C2 108.4(5)
C4 C3 Ba1 77.5(3)
C2 C3 Ba1 76.9(3)
C4A C3A C2A 108.3(5)
C4A C3A Ba2 77.8(3)
C2A C3A Ba2 75.6(3)
C4B C3B C2B 108.3(5)
C4B C3B Ba3 75.2(3)
C2B C3B Ba3 75.8(3)
C3 C4 C5 108.6(5)
C3 C4 Ba1 75.7(3)
C5 C4 Ba1 78.7(3)
C3A C4A C5A 108.5(4)
C3A C4A Ba2 75.8(3)
C5A C4A Ba2 75.5(3)
C3B C4B C5B 107.9(5)
C3B C4B Ba3 78.0(3)
C5B C4B Ba3 76.0(3)
C4 C5 C1 106.2(5)
C4 C5 P1 125.9(4)
C1 C5 P1 126.1(4)
C4 C5 Ba1 74.6(3)
C1 C5 Ba1 75.9(3)
P1 C5 Ba1 127.1(2)
C1A C5A C4A 106.4(4)
C1A C5A P2A 120.8(4)
C4A C5A P2A 130.7(4)
C1A C5A Ba2 74.9(3)
C4A C5A Ba2 77.8(3)
P2A C5A Ba2 125.7(2)
C1B C5B C4B 106.7(5)
C1B C5B P1B 129.9(4)
C4B C5B P1B 120.2(4)
C1B C5B Ba3 76.8(3)
C4B C5B Ba3 76.8(3)
P1B C5B Ba3 127.8(2)
C10 C6 C7 105.2(4)
C10 C6 P2 120.3(4)
C7 C6 P2 131.6(4)
C10 C6 Ba1 75.9(3)
C7 C6 Ba1 76.6(3)
P2 C6 Ba1 127.4(2)
C10A C6A C7A 106.3(5)
C10A C6A P1A 127.4(4)
C7A C6A P1A 124.0(4)
C10A C6A Ba2 77.1(3)
C7A C6A Ba2 75.2(3)
P1A C6A Ba2 126.8(2)
C7B C6B C10B 107.1(5)
C7B C6B P2B 126.1(4)
C10B C6B P2B 124.9(4)
C7B C6B Ba3 77.7(3)
C10B C6B Ba3 74.9(3)
P2B C6B Ba3 125.8(2)
C8 C7 C6 108.6(5)
C8 C7 Ba1 76.2(3)
C6 C7 Ba1 76.3(3)
C8A C7A C6A 109.0(5)
C8A C7A Ba2 76.8(3)
C6A C7A Ba2 77.7(3)
C8B C7B C6B 108.0(5)
C8B C7B Ba3 75.9(3)
C6B C7B Ba3 75.4(3)
C7 C8 C9 109.6(5)
C7 C8 Ba1 77.5(3)
C9 C8 Ba1 76.2(3)
C7A C8A C9A 108.2(5)
C7A C8A Ba2 76.4(3)
C9A C8A Ba2 78.0(3)
C7B C8B C9B 108.7(5)
C7B C8B Ba3 77.5(3)
C9B C8B Ba3 74.5(3)
C10 C9 C8 105.7(5)
C10 C9 Ba1 76.9(3)
C8 C9 Ba1 76.7(3)
C8A C9A C10A 107.5(5)
C8A C9A Ba2 75.2(3)
C10A C9A Ba2 76.8(3)
C10B C9B C8B 108.0(5)
C10B C9B Ba3 76.7(3)
C8B C9B Ba3 78.5(3)
C9 C10 C6 110.8(5)
C9 C10 Ba1 76.5(3)
C6 C10 Ba1 77.1(3)
C9A C10A C6A 108.9(5)
C9A C10A Ba2 76.5(3)
C6A C10A Ba2 76.1(3)
C9B C10B C6B 108.1(5)
C9B C10B Ba3 76.3(3)
C6B C10B Ba3 77.6(3)
O1 C13 C14 104.8(5)
O1A C13A C14A 105.1(5)
O1B C13B C14B 108.1(4)
C13 C14 C15 100.6(5)
C15A C14A C13A 107.6(6)
C13B C14B C15B 103.9(4)
C14 C15 C16 103.8(5)
C14A C15A C16A 104.2(7)
C16B C15B C14B 102.1(5)
O1 C16 C15 105.2(5)
O1A C16A C15A 105.6(5)
O1B C16B C15B 105.8(5)
O2 C17 C18 106.4(4)
O2A C17A C18A 106.0(5)
O2B C17B C18B 106.1(5)
C17 C18 C19 101.4(5)
C17A C18A C19A 103.5(5)
C17B C18B C19B 102.2(5)
C20 C19 C18 101.6(5)
C18A C19A C20A 101.7(5)
C20B C19B C18B 105.5(6)
O2 C20 C19 106.7(5)
O2A C20A C19A 105.7(4)
O2B C20B C19B 107.8(6)
O3 C21 C22 106.5(5)
O3A C21A C22A 106.2(5)
O3B C21B C22B 103.9(6)
C21 C22 C23 104.1(5)
C21A C22A C23A 105.5(5)
C23B C22B C21B 103.5(5)
C22 C23 C24 103.1(5)
C24A C23A C22A 103.4(5)
C22B C23B C24B 106.2(6)
O3 C24 C23 105.7(4)
O3A C24A C23A 104.6(4)
O3B C24B C23B 105.5(5)
C30 C25 C26 117.5(5)
C30 C25 P1 119.0(4)
C26 C25 P1 123.4(4)
C30A C25A C26A 118.6(4)
C30A C25A P1A 122.6(4)
C26A C25A P1A 118.7(4)
C30B C25B C26B 117.4(5)
C30B C25B P1B 123.2(4)
C26B C25B P1B 119.3(4)
C27 C26 C25 120.1(5)
C27A C26A C25A 119.9(5)
C27B C26B C25B 121.2(5)
C28 C27 C26 120.8(5)
C26A C27A C28A 120.9(5)
C26B C27B C28B 120.3(5)
C29 C28 C27 119.4(5)
C29A C28A C27A 119.6(5)
C29B C28B C27B 119.1(5)
C30 C29 C28 119.4(5)
C28A C29A C30A 119.3(5)
C28B C29B C30B 120.8(5)
C29 C30 C25 122.8(5)
C29A C30A C25A 121.6(5)
C29B C30B C25B 121.2(5)
C36 C31 C32 118.7(5)
C36 C31 P1 121.5(5)
C32 C31 P1 119.8(4)
C36A C31A C32A 119.1(4)
C36A C31A P1A 120.2(4)
C32A C31A P1A 120.6(4)
C36B C31B C32B 119.1(5)
C36B C31B P1B 120.9(4)
C32B C31B P1B 119.9(4)
C31 C32 C33 121.0(6)
C33A C32A C31A 120.3(5)
C33B C32B C31B 120.9(5)
C34 C33 C32 119.7(6)
C32A C33A C34A 120.6(5)
C32B C33B C34B 118.8(6)
C33 C34 C35 120.0(6)
C33A C34A C35A 119.2(5)
C35B C34B C33B 120.4(6)
C34 C35 C36 119.3(6)
C36A C35A C34A 121.1(5)
C34B C35B C36B 120.8(6)
C31 C36 C35 121.3(6)
C35A C36A C31A 119.6(5)
C35B C36B C31B 119.9(6)
C42 C37 C38 117.5(5)
C42 C37 P2 122.7(4)
C38 C37 P2 119.7(4)
C38A C37A C42A 118.2(5)
C38A C37A P2A 122.5(4)
C42A C37A P2A 119.0(4)
C42B C37B C38B 118.4(5)
C42B C37B P2B 120.5(4)
C38B C37B P2B 121.1(4)
C39 C38 C37 121.7(5)
C39A C38A C37A 121.4(5)
C39B C38B C37B 121.3(6)
C40 C39 C38 119.6(5)
C38A C39A C40A 119.7(5)
C38B C39B C40B 120.0(6)
C41 C40 C39 120.2(5)
C39A C40A C41A 120.2(5)
C39B C40B C41B 119.9(5)
C40 C41 C42 120.4(5)
C42A C41A C40A 120.5(5)
C42B C41B C40B 119.6(5)
C41 C42 C37 120.6(5)
C41A C42A C37A 120.1(5)
C41B C42B C37B 120.7(5)
C44 C43 C48 119.2(5)
C44 C43 P2 120.7(4)
C48 C43 P2 119.8(4)
C44A C43A C48A 117.7(5)
C44A C43A P2A 117.5(4)
C48A C43A P2A 124.8(4)
C48B C43B C44B 118.7(5)
C48B C43B P2B 123.4(4)
C44B C43B P2B 117.9(4)
C43 C44 C45 120.4(5)
C45A C44A C43A 120.8(5)
C43B C44B C45B 121.1(5)
C46 C45 C44 120.1(5)
C46A C45A C44A 120.2(5)
C46B C45B C44B 119.7(6)
C45 C46 C47 119.2(5)
C45A C46A C47A 119.9(5)
C45B C46B C47B 120.4(5)
C48 C47 C46 120.3(5)
C48A C47A C46A 120.4(5)
C46B C47B C48B 119.9(6)
C47 C48 C43 120.8(5)
C47A C48A C43A 120.8(5)
C43B C48B C47B 120.1(5)
O4 C49 C50 106.0(5)
O4A C49A C50A 107.9(5)
O4B C49B C50B 109.1(5)
C49 C50 C51 102.6(5)
C51A C50A C49A 102.9(6)
C49B C50B C51B 103.0(5)
C52 C51 C50 106.4(6)
C52A C51A C50A 107.0(6)
C50B C51B C52B 102.6(5)
O4 C52 C51 105.4(6)
O4A C52A C51A 107.8(6)
O4B C52B C51B 103.9(5)

loop_
_geom_bond_atom_site_label_1
_geom_bond_atom_site_label_2
_geom_bond_distance
Pt1 C11 2.079(5)
Pt1 C12 2.087(5)
Pt1 P2 2.2892(13)
Pt1 P1 2.3062(14)
Pt1A C11A 2.081(5)
Pt1A C12A 2.091(5)
Pt1A P2A 2.2967(13)
Pt1A P1A 2.3026(13)
Pt1B C12B 2.073(5)
Pt1B C11B 2.093(5)
Pt1B P1B 2.2922(14)
Pt1B P2B 2.3116(14)
Ba1 O1 2.745(4)
Ba1 O3 2.752(4)
Ba1 O2 2.845(4)
Ba1 C3 3.024(5)
Ba1 C9 3.033(5)
Ba1 C2 3.035(5)
Ba1 C10 3.037(5)
Ba1 C8 3.039(5)
Ba1 C4 3.047(5)
Ba1 C6 3.052(5)
Ba1 C7 3.056(5)
Ba1 C1 3.083(5)
Ba2 O3A 2.765(4)
Ba2 O1A 2.791(4)
Ba2 O2A 2.805(4)
Ba2 C7A 3.001(5)
Ba2 C8A 3.006(5)
Ba2 C1A 3.018(5)
Ba2 C6A 3.033(5)
Ba2 C2A 3.039(5)
Ba2 C9A 3.041(5)
Ba2 C10A 3.045(5)
Ba2 C5A 3.058(5)
Ba2 C3A 3.064(5)
Ba3 O3B 2.740(4)
Ba3 O2B 2.768(4)
Ba3 O1B 2.773(3)
Ba3 C9B 2.990(5)
Ba3 C10B 2.995(5)
Ba3 C5B 3.004(5)
Ba3 C1B 3.011(5)
Ba3 C4B 3.015(5)
Ba3 C2B 3.029(5)
Ba3 C6B 3.031(5)
Ba3 C8B 3.040(5)
Ba3 C3B 3.050(5)
P1 C5 1.798(5)
P1 C25 1.841(5)
P1 C31 1.851(5)
P1A C6A 1.802(5)
P1A C31A 1.839(5)
P1A C25A 1.840(5)
P1B C5B 1.788(5)
P1B C25B 1.832(5)
P1B C31B 1.846(5)
P2 C6 1.777(5)
P2 C37 1.828(5)
P2 C43 1.847(5)
P2A C5A 1.779(5)
P2A C43A 1.829(5)
P2A C37A 1.838(5)
P2B C6B 1.798(5)
P2B C43B 1.842(5)
P2B C37B 1.850(5)
O1 C13 1.443(6)
O1 C16 1.457(7)
O1A C16A 1.428(6)
O1A C13A 1.449(6)
O1B C16B 1.437(6)
O1B C13B 1.460(6)
O2 C17 1.438(6)
O2 C20 1.443(6)
O2A C20A 1.443(6)
O2A C17A 1.448(6)
O2B C17B 1.440(7)
O2B C20B 1.444(7)
O3 C24 1.435(6)
O3 C21 1.445(6)
O3A C24A 1.445(6)
O3A C21A 1.450(6)
O3B C24B 1.410(7)
O3B C21B 1.430(7)
O4 C49 1.411(7)
O4 C52 1.448(7)
O4A C49A 1.402(7)
O4A C52A 1.437(8)
O4B C49B 1.414(7)
O4B C52B 1.429(7)
C1 C2 1.394(7)
C1 C5 1.432(7)
C1A C2A 1.399(7)
C1A C5A 1.415(7)
C1B C2B 1.385(7)
C1B C5B 1.402(7)
C2 C3 1.419(7)
C2A C3A 1.419(7)
C2B C3B 1.411(7)
C3 C4 1.405(7)
C3A C4A 1.406(7)
C3B C4B 1.402(7)
C4 C5 1.421(7)
C4A C5A 1.421(7)
C4B C5B 1.416(7)
C6 C10 1.423(7)
C6 C7 1.433(7)
C6A C10A 1.409(7)
C6A C7A 1.412(7)
C6B C7B 1.417(7)
C6B C10B 1.433(7)
C7 C8 1.385(7)
C7A C8A 1.392(7)
C7B C8B 1.403(7)
C8 C9 1.427(7)
C8A C9A 1.400(7)
C8B C9B 1.409(7)
C9 C10 1.396(7)
C9A C10A 1.404(7)
C9B C10B 1.398(7)
C13 C14 1.501(7)
C13A C14A 1.486(8)
C13B C14B 1.530(7)
C14 C15 1.510(8)
C14A C15A 1.439(9)
C14B C15B 1.537(8)
C15 C16 1.544(8)
C15A C16A 1.463(9)
C15B C16B 1.521(7)
C17 C18 1.504(8)
C17A C18A 1.491(8)
C17B C18B 1.493(8)
C18 C19 1.519(8)
C18A C19A 1.513(8)
C18B C19B 1.524(8)
C19 C20 1.484(8)
C19A C20A 1.515(8)
C19B C20B 1.448(9)
C21 C22 1.479(8)
C21A C22A 1.494(7)
C21B C22B 1.512(9)
C22 C23 1.482(8)
C22A C23A 1.530(8)
C22B C23B 1.456(9)
C23 C24 1.510(7)
C23A C24A 1.515(7)
C23B C24B 1.528(8)
C25 C30 1.395(7)
C25 C26 1.401(7)
C25A C30A 1.392(6)
C25A C26A 1.393(7)
C25B C30B 1.393(7)
C25B C26B 1.409(7)
C26 C27 1.401(7)
C26A C27A 1.390(7)
C26B C27B 1.386(7)
C27 C28 1.396(7)
C27A C28A 1.390(7)
C27B C28B 1.388(7)
C28 C29 1.385(7)
C28A C29A 1.385(7)
C28B C29B 1.385(7)
C29 C30 1.381(7)
C29A C30A 1.390(7)
C29B C30B 1.386(7)
C31 C36 1.375(7)
C31 C32 1.379(7)
C31A C36A 1.399(7)
C31A C32A 1.400(7)
C31B C36B 1.389(7)
C31B C32B 1.391(7)
C32 C33 1.386(7)
C32A C33A 1.384(7)
C32B C33B 1.388(7)
C33 C34 1.378(8)
C33A C34A 1.385(8)
C33B C34B 1.393(7)
C34 C35 1.386(8)
C34A C35A 1.388(8)
C34B C35B 1.368(8)
C35 C36 1.387(7)
C35A C36A 1.388(7)
C35B C36B 1.381(7)
C37 C42 1.397(7)
C37 C38 1.398(7)
C37A C38A 1.393(7)
C37A C42A 1.415(7)
C37B C42B 1.389(7)
C37B C38B 1.391(7)
C38 C39 1.384(7)
C38A C39A 1.374(7)
C38B C39B 1.365(7)
C39 C40 1.380(7)
C39A C40A 1.385(7)
C39B C40B 1.381(8)
C40 C41 1.369(7)
C40A C41A 1.385(7)
C40B C41B 1.390(7)
C41 C42 1.396(7)
C41A C42A 1.373(7)
C41B C42B 1.383(7)
C43 C44 1.380(7)
C43 C48 1.381(7)
C43A C44A 1.395(7)
C43A C48A 1.407(7)
C43B C48B 1.379(7)
C43B C44B 1.385(7)
C44 C45 1.399(7)
C44A C45A 1.388(7)
C44B C45B 1.388(7)
C45 C46 1.379(7)
C45A C46A 1.369(7)
C45B C46B 1.366(8)
C46 C47 1.395(8)
C46A C47A 1.386(7)
C46B C47B 1.374(8)
C47 C48 1.379(7)
C47A C48A 1.369(7)
C47B C48B 1.404(7)
C49 C50 1.520(9)
C49A C50A 1.484(8)
C49B C50B 1.513(9)
C50 C51 1.528(10)
C50A C51A 1.479(9)
C50B C51B 1.515(9)
C51 C52 1.484(8)
C51A C52A 1.454(9)
C51B C52B 1.517(8)
